data_2233324
loop_
_publ_author_name
'Shen, Fwu Ming'
'Lush, Shie Fu'

_publ_section_title
;
 Poly[[hexaaqua(\m~2~-oxalato-\k^4^<i>O</i>^1^,<i>O</i>^2^:<i>O</i>^1'^,<i>O</i>^2'^)bis(\m~3~-pyridine-2,4-dicarboxylato-\k^4^<i>N</i>,<i>O</i>^1^:<i>O</i>^1'^:<i>O</i>^4^)dicerium(III)]
 monohydrate]
;
_journal_coeditor_code XU5400
_journal_issue 1
_journal_name_full 'Acta Crystallographica Section E'
_journal_page_first m21
_journal_page_last m22
_journal_paper_doi 10.1107/S1600536811051956
_journal_volume 68
_journal_year 2012
_chemical_formula_iupac '[Ce2 (C7 H3 N O4)2 (C2 O4) (H2 O)6], H2 O'
_chemical_formula_moiety '2(C8 H9 Ce N O9), H2 O'
_chemical_formula_sum 'C16 H20 Ce2 N2 O19'
_chemical_formula_weight 824.58
_chemical_name_systematic
;
Poly[[hexaaqua(\m~2~-oxalato-
\k^4^<i>O</i>^1^,<i>O</i>^2^:<i>O</i>^1'^,<i>O</i>^2'^)bis(\m~3~-pyridine-
2,4-dicarboxylato-
\k^4^<i>N</i>,<i>O</i>^1^:<i>O</i>^1'^:<i>O</i>^4^)dicerium(III)] monohydrate]
;
_space_group_IT_number 2
_symmetry_cell_setting triclinic
_symmetry_space_group_name_Hall '-P 1'
_symmetry_space_group_name_H-M 'P -1'
_atom_sites_solution_hydrogens geom
_atom_sites_solution_primary direct
_atom_sites_solution_secondary difmap
_cell_angle_alpha 89.9170(10)
_cell_angle_beta 85.5880(10)
_cell_angle_gamma 73.6760(10)
_cell_formula_units_Z 1
_cell_length_a 6.4160(5)
_cell_length_b 6.6486(6)
_cell_length_c 13.9920(12)
_cell_measurement_reflns_used 4490
_cell_measurement_temperature 294
_cell_measurement_theta_max 25.00
_cell_measurement_theta_min 2.50
_cell_volume 570.98(8)
_computing_cell_refinement 'SAINT (Bruker, 2007)'
_computing_data_collection 'SMART (Bruker, 2007)'
_computing_data_reduction 'SAINT (Bruker, 2007)'
_computing_molecular_graphics 'PLATON (Spek, 2009)'
_computing_publication_material 'PLATON (Spek, 2009)'
_computing_structure_refinement 'SHELXTL (Sheldrick, 2008)'
_computing_structure_solution 'SHELXTL (Sheldrick, 2008)'
_diffrn_ambient_temperature 294
_diffrn_detector_area_resol_mean 9
_diffrn_measured_fraction_theta_full 0.981
_diffrn_measured_fraction_theta_max 0.981
_diffrn_measurement_device_type 'Bruker SMART 1000 CCD area-detector'
_diffrn_measurement_method '\f and \w scans'
_diffrn_radiation_monochromator graphite
_diffrn_radiation_source 'fine-focus sealed tube'
_diffrn_radiation_type MoK\a
_diffrn_radiation_wavelength 0.71073
_diffrn_reflns_av_R_equivalents 0.0300
_diffrn_reflns_av_sigmaI/netI 0.0306
_diffrn_reflns_limit_h_max 8
_diffrn_reflns_limit_h_min -8
_diffrn_reflns_limit_k_max 8
_diffrn_reflns_limit_k_min -8
_diffrn_reflns_limit_l_max 18
_diffrn_reflns_limit_l_min -18
_diffrn_reflns_number 6072
_diffrn_reflns_theta_full 27.80
_diffrn_reflns_theta_max 27.80
_diffrn_reflns_theta_min 1.46
_exptl_absorpt_coefficient_mu 4.037
_exptl_absorpt_correction_T_max 0.937
_exptl_absorpt_correction_T_min 0.639
_exptl_absorpt_correction_type multi-scan
_exptl_absorpt_process_details '(SADABS; Bruker, 2001)'
_exptl_crystal_colour colorless
_exptl_crystal_density_diffrn 2.398
_exptl_crystal_density_method 'Not Measured'
_exptl_crystal_description columnar
_exptl_crystal_F_000 398
_exptl_crystal_size_max 0.30
_exptl_crystal_size_mid 0.10
_exptl_crystal_size_min 0.10
_refine_diff_density_max 2.745
_refine_diff_density_min -2.698
_refine_ls_extinction_coef 0.0071(15)
_refine_ls_extinction_expression FC^*^=KFC[1+0.001XFC^2^\L^3^/SIN(2\Q)]^-1/4^
_refine_ls_extinction_method 'SHELXTL (Sheldrick, 2008)'
_refine_ls_goodness_of_fit_ref 1.102
_refine_ls_hydrogen_treatment constr
_refine_ls_matrix_type full
_refine_ls_number_parameters 177
_refine_ls_number_reflns 2664
_refine_ls_number_restraints 0
_refine_ls_restrained_S_all 1.102
_refine_ls_R_factor_all 0.0313
_refine_ls_R_factor_gt 0.0279
_refine_ls_shift/su_max 0.019
_refine_ls_shift/su_mean 0.001
_refine_ls_structure_factor_coef Fsqd
_refine_ls_weighting_details 'calc w=1/[\s^2^(Fo^2^)+(0.0523P)^2^+0.4154P] where P=(Fo^2^+2Fc^2^)/3'
_refine_ls_weighting_scheme calc
_refine_ls_wR_factor_gt 0.0794
_refine_ls_wR_factor_ref 0.0809
_reflns_number_gt 2416
_reflns_number_total 2664
_reflns_threshold_expression I>2\s(I)
_cod_data_source_file xu5400.cif
_cod_data_source_block I
_cod_database_code 2233324
_cod_database_fobs_code 2233324

loop_
_symmetry_equiv_pos_site_id
_symmetry_equiv_pos_as_xyz
1 x,y,z
2 -x,-y,-z

loop_
_atom_site_aniso_label
_atom_site_aniso_U_11
_atom_site_aniso_U_22
_atom_site_aniso_U_33
_atom_site_aniso_U_12
_atom_site_aniso_U_13
_atom_site_aniso_U_23
Ce 0.0191(2) 0.0294(2) 0.01340(10) -0.01130(10) -0.00060(10) 0.00050(10)
O1 0.0380(19) 0.044(2) 0.0238(16) -0.0092(16) -0.0055(14) 0.0092(14)
O2 0.0270(18) 0.064(3) 0.0303(19) 0.0011(17) 0.0068(15) 0.0078(17)
O3 0.0199(15) 0.061(2) 0.0274(17) -0.0163(15) -0.0040(13) -0.0028(15)
O4 0.0268(17) 0.075(3) 0.0185(15) -0.0250(17) -0.0004(13) -0.0012(16)
O5 0.074(3) 0.0266(17) 0.0225(16) -0.0142(17) -0.0080(17) -0.0003(13)
O6 0.058(2) 0.0306(17) 0.0222(16) -0.0141(16) -0.0143(15) 0.0071(13)
O7 0.055(2) 0.061(2) 0.088(3) -0.0018(16) 0.0304(19) 0.0251(19)
O8 0.048(2) 0.0333(19) 0.041(2) -0.0115(16) 0.0176(17) -0.0007(15)
O9 0.055(2) 0.061(2) 0.088(3) -0.0018(16) 0.0304(19) 0.0251(19)
N1 0.0174(16) 0.0268(17) 0.0193(16) -0.0077(13) -0.0030(13) 0.0001(13)
C1 0.0197(19) 0.024(2) 0.022(2) -0.0068(16) -0.0017(15) 0.0017(15)
C2 0.028(2) 0.030(2) 0.0179(19) -0.0099(17) -0.0049(16) -0.0011(16)
C3 0.024(2) 0.025(2) 0.0162(18) -0.0024(16) -0.0005(15) 0.0042(15)
C4 0.0172(19) 0.035(2) 0.022(2) -0.0057(17) -0.0003(16) 0.0045(17)
C5 0.022(2) 0.031(2) 0.026(2) -0.0110(17) -0.0029(16) 0.0014(17)
C6 0.033(2) 0.029(2) 0.017(2) -0.0045(18) 0.0037(17) -0.0004(16)
C7 0.0196(19) 0.033(2) 0.025(2) -0.0129(17) -0.0041(16) 0.0032(17)
C8 0.028(2) 0.023(2) 0.0189(19) -0.0052(16) -0.0027(16) 0.0009(15)
O10 0.037(4) 0.042(4) 0.072(6) -0.010(3) -0.013(4) 0.009(4)

loop_
_atom_site_type_symbol
_atom_site_label
_atom_site_fract_x
_atom_site_fract_y
_atom_site_fract_z
_atom_site_U_iso_or_equiv
_atom_site_thermal_displace_type
_atom_site_calc_flag
_atom_site_refinement_flags
_atom_site_occupancy
Ce Ce 0.36484(3) 0.33000(3) 0.803430(10) 0.01980(10) Uani . . 1.000
O O1 0.7620(6) 0.3463(6) 0.2798(2) 0.0356(11) Uani . . 1.000
O O2 1.0901(6) 0.2177(7) 0.3373(3) 0.0438(13) Uani . . 1.000
O O3 1.0817(5) 0.2746(6) 0.7009(2) 0.0350(10) Uani . . 1.000
O O4 0.7595(5) 0.3214(7) 0.7822(2) 0.0380(13) Uani . . 1.000
O O5 0.5054(7) 0.2476(5) 0.9655(2) 0.0408(13) Uani . . 1.000
O O6 0.5773(6) 0.3678(5) 1.1047(2) 0.0360(10) Uani . . 1.000
O O7 0.0036(8) 0.5134(8) 0.8992(4) 0.0729(14) Uani . . 1.000
O O8 0.5654(6) -0.0533(6) 0.7844(3) 0.0419(11) Uani . . 1.000
O O9 0.1789(8) 0.0870(8) 0.8994(4) 0.0729(14) Uani . . 1.000
N N1 0.5723(5) 0.2600(6) 0.6274(2) 0.0208(9) Uani . . 1.000
C C1 0.7770(7) 0.2748(6) 0.6150(3) 0.0218(11) Uani . . 1.000
C C2 0.5683(7) 0.2406(7) 0.4556(3) 0.0248(11) Uani . . 1.000
C C3 0.7772(7) 0.2622(7) 0.4439(3) 0.0227(11) Uani . . 1.000
C C4 0.8836(7) 0.2747(7) 0.5250(3) 0.0251(11) Uani . . 1.000
C C5 0.4745(7) 0.2392(7) 0.5484(3) 0.0256(12) Uani . . 1.000
C C6 0.8875(8) 0.2745(7) 0.3451(3) 0.0275(12) Uani . . 1.000
C C7 0.8828(7) 0.2921(7) 0.7052(3) 0.0246(11) Uani . . 1.000
C C8 0.5247(7) 0.3884(6) 1.0201(3) 0.0237(11) Uani . . 1.000
O O10 -0.1094(13) -0.0862(13) 0.9223(7) 0.050(3) Uani . . 0.500
H H2A 0.49300 0.22740 0.40290 0.039(15) Uiso calc R 1.000
H H4A 1.02630 0.28290 0.51910 0.0300 Uiso calc R 1.000
H H5A 0.33490 0.22280 0.55600 0.0300 Uiso calc R 1.000
H H7A -0.07800 0.47060 0.86320 0.0800 Uiso . . 1.000
H H7B -0.02500 0.63680 0.88280 0.0800 Uiso . . 1.000
H H8A 0.53670 -0.16200 0.81820 0.0800 Uiso . . 1.000
H H8B 0.65420 -0.09500 0.73490 0.0800 Uiso . . 1.000
H H9A 0.24360 -0.06740 0.89420 0.0800 Uiso . . 1.000
H H9B 0.06500 0.09050 0.87300 0.0800 Uiso . . 1.000
H H10A -0.21970 0.00790 0.90760 0.0800 Uiso . . 0.500
H H10B -0.12520 -0.12960 0.98560 0.0800 Uiso . . 0.500

loop_
_atom_type_symbol
_atom_type_description
_atom_type_scat_dispersion_real
_atom_type_scat_dispersion_imag
_atom_type_scat_source
O O 0.0106 0.0060 'International Tables Vol C Tables 4.2.6.8 and 6.1.1.4'
N N 0.0061 0.0033 'International Tables Vol C Tables 4.2.6.8 and 6.1.1.4'
Ce Ce -0.2486 2.6331 'International Tables Vol C Tables 4.2.6.8 and 6.1.1.4'
H H 0.0000 0.0000 'International Tables Vol C Tables 4.2.6.8 and 6.1.1.4'
C C 0.0033 0.0016 'International Tables Vol C Tables 4.2.6.8 and 6.1.1.4'

loop_
_geom_angle_atom_site_label_1
_geom_angle_atom_site_label_2
_geom_angle_atom_site_label_3
_geom_angle_site_symmetry_1
_geom_angle_site_symmetry_3
_geom_angle
_geom_angle_publ_flag
O4 Ce O5 . . 74.74(12) no
O4 Ce O7 . . 142.54(15) no
O4 Ce O8 . . 75.62(14) no
O4 Ce O9 . . 130.01(15) no
O4 Ce N1 . . 61.02(10) no
O3 Ce O4 1_455 . 137.32(10) no
O1 Ce O4 2_666 . 94.76(13) no
O4 Ce O6 . 2_667 70.50(13) no
O5 Ce O7 . . 84.31(15) no
O5 Ce O8 . . 78.05(12) no
O5 Ce O9 . . 67.22(15) no
O5 Ce N1 . . 130.72(12) no
O3 Ce O5 1_455 . 141.57(12) no
O1 Ce O5 2_666 . 132.71(11) no
O5 Ce O6 . 2_667 64.05(10) no
O7 Ce O8 . . 130.23(15) no
O7 Ce O9 . . 64.30(16) no
O7 Ce N1 . . 144.66(14) no
O3 Ce O7 1_455 . 76.31(14) no
O1 Ce O7 2_666 . 76.97(15) no
O6 Ce O7 2_667 . 72.47(15) no
O8 Ce O9 . . 65.94(15) no
O8 Ce N1 . . 71.24(12) no
O3 Ce O8 1_455 . 89.53(13) no
O1 Ce O8 2_666 . 144.86(12) no
O6 Ce O8 2_667 . 134.19(12) no
O9 Ce N1 . . 127.54(14) no
O3 Ce O9 1_455 . 74.47(14) no
O1 Ce O9 2_666 . 134.92(15) no
O6 Ce O9 2_667 . 116.36(14) no
O3 Ce N1 1_455 . 76.35(10) no
O1 Ce N1 2_666 . 74.55(11) no
O6 Ce N1 2_667 . 114.97(11) no
O1 Ce O3 2_666 1_455 74.72(12) no
O3 Ce O6 1_455 2_667 136.22(12) no
O1 Ce O6 2_666 2_667 68.95(11) no
Ce O1 C6 2_666 . 138.2(3) no
Ce O3 C7 1_655 . 140.1(3) no
Ce O4 C7 . . 127.9(3) no
Ce O5 C8 . . 121.3(3) no
Ce O6 C8 2_667 . 120.9(3) no
Ce O7 H7B . . 105.00 no
H7A O7 H7B . . 99.00 no
Ce O7 H7A . . 96.00 no
Ce O8 H8A . . 127.00 no
H8A O8 H8B . . 113.00 no
Ce O8 H8B . . 119.00 no
Ce O9 H9A . . 120.00 no
H9A O9 H9B . . 96.00 no
Ce O9 H9B . . 107.00 no
H10A O10 H10B . . 112.00 no
Ce N1 C5 . . 123.6(3) no
Ce N1 C1 . . 118.7(2) no
C1 N1 C5 . . 117.1(3) no
N1 C1 C4 . . 122.5(4) no
N1 C1 C7 . . 115.4(4) no
C4 C1 C7 . . 122.1(4) no
C3 C2 C5 . . 118.1(4) no
C2 C3 C6 . . 121.4(4) no
C4 C3 C6 . . 120.3(4) no
C2 C3 C4 . . 118.3(4) no
C1 C4 C3 . . 119.8(4) no
N1 C5 C2 . . 124.1(4) no
O1 C6 O2 . . 127.1(4) no
O2 C6 C3 . . 116.8(4) no
O1 C6 C3 . . 116.0(4) no
O4 C7 C1 . . 116.2(4) no
O3 C7 C1 . . 119.4(4) no
O3 C7 O4 . . 124.4(4) no
O5 C8 O6 . . 126.7(4) no
O5 C8 C8 . 2_667 116.7(4) no
O6 C8 C8 . 2_667 116.6(4) no
C5 C2 H2A . . 121.00 no
C3 C2 H2A . . 121.00 no
C1 C4 H4A . . 120.00 no
C3 C4 H4A . . 120.00 no
N1 C5 H5A . . 118.00 no
C2 C5 H5A . . 118.00 no

loop_
_geom_bond_atom_site_label_1
_geom_bond_atom_site_label_2
_geom_bond_site_symmetry_2
_geom_bond_distance
_geom_bond_publ_flag
Ce N1 . 2.684(3) yes
Ce O1 2_666 2.409(4) yes
Ce O3 1_455 2.505(3) yes
Ce O4 . 2.511(3) yes
Ce O5 . 2.508(3) yes
Ce O6 2_667 2.515(3) yes
Ce O7 . 2.568(5) yes
Ce O8 . 2.515(4) yes
Ce O9 . 2.582(5) yes
O1 C6 . 1.268(6) no
O2 C6 . 1.244(7) no
O3 C7 . 1.245(6) no
O4 C7 . 1.268(5) no
O5 C8 . 1.248(5) no
O6 C8 . 1.253(5) no
O7 H7B . 0.8300 no
O7 H7A . 0.8600 no
O8 H8A . 0.9200 no
O8 H8B . 0.8600 no
O9 H9B . 0.8400 no
O9 H9A . 0.9900 no
O10 H10A . 0.8400 no
O10 H10B . 0.9400 no
N1 C5 . 1.338(5) no
N1 C1 . 1.343(6) no
C1 C4 . 1.386(6) no
C1 C7 . 1.498(6) no
C2 C3 . 1.385(7) no
C2 C5 . 1.390(6) no
C3 C6 . 1.517(6) no
C3 C4 . 1.383(6) no
C8 C8 2_667 1.543(5) no
C2 H2A . 0.9300 no
C4 H4A . 0.9300 no
C5 H5A . 0.9300 no

loop_
_geom_hbond_atom_site_label_D
_geom_hbond_atom_site_label_H
_geom_hbond_atom_site_label_A
_geom_hbond_site_symmetry_A
_geom_hbond_distance_DH
_geom_hbond_distance_HA
_geom_hbond_distance_DA
_geom_hbond_angle_DHA
_geom_hbond_publ_flag
O7 H7A O4 1_455 0.86 2.03 2.879(6) 171.00 yes
O7 H7B O10 1_565 0.83 1.84 2.569(10) 146.00 yes
O8 H8A O6 2_657 0.92 2.00 2.910(5) 170.00 yes
O8 H8B O2 2_756 0.86 1.84 2.655(6) 159.00 yes
O9 H9A O6 2_657 0.99 2.01 2.987(6) 169.00 yes
O9 H9B O10 . 0.84 1.93 2.440(10) 118.00 yes
O10 H10A O5 1_455 0.84 2.12 2.844(9) 143.00 yes
O10 H10A O8 1_455 0.84 2.39 2.913(10) 121.00 yes
O10 H10B O9 2_557 0.94 1.63 2.501(11) 153.00 yes
C5 H5A O3 1_455 0.93 2.46 3.131(5) 129.00 yes

loop_
_geom_torsion_atom_site_label_1
_geom_torsion_atom_site_label_2
_geom_torsion_atom_site_label_3
_geom_torsion_atom_site_label_4
_geom_torsion_site_symmetry_1
_geom_torsion_site_symmetry_3
_geom_torsion_site_symmetry_4
_geom_torsion
_geom_torsion_publ_flag
O5 Ce O4 C7 . . . 158.0(4) no
O7 Ce O4 C7 . . . -143.7(4) no
O8 Ce O4 C7 . . . 76.7(4) no
O9 Ce O4 C7 . . . 116.9(4) no
N1 Ce O4 C7 . . . 0.5(4) no
O3 Ce O4 C7 1_455 . . 3.6(5) no
O1 Ce O4 C7 2_666 . . -68.9(4) no
O6 Ce O4 C7 2_667 . . -134.6(4) no
O4 Ce O5 C8 . . . 80.8(4) no
O7 Ce O5 C8 . . . -67.9(4) no
O8 Ce O5 C8 . . . 158.9(4) no
O9 Ce O5 C8 . . . -132.4(4) no
N1 Ce O5 C8 . . . 106.9(4) no
O3 Ce O5 C8 1_455 . . -127.4(4) no
O1 Ce O5 C8 2_666 . . -1.5(5) no
O6 Ce O5 C8 2_667 . . 5.4(4) no
O4 Ce N1 C1 . . . -6.1(3) no
O4 Ce N1 C5 . . . -176.6(4) no
O5 Ce N1 C1 . . . -35.2(4) no
O5 Ce N1 C5 . . . 154.3(3) no
O7 Ce N1 C1 . . . 135.9(3) no
O7 Ce N1 C5 . . . -34.6(5) no
O8 Ce N1 C1 . . . -89.7(3) no
O8 Ce N1 C5 . . . 99.8(4) no
O9 Ce N1 C1 . . . -126.2(3) no
O9 Ce N1 C5 . . . 63.3(4) no
O3 Ce N1 C1 1_455 . . 176.1(3) no
O3 Ce N1 C5 1_455 . . 5.6(3) no
O1 Ce N1 C1 2_666 . . 98.5(3) no
O1 Ce N1 C5 2_666 . . -72.0(3) no
O6 Ce N1 C1 2_667 . . 41.2(3) no
O6 Ce N1 C5 2_667 . . -129.3(3) no
O4 Ce O3 C7 . 1_455 1_455 -172.6(4) no
O5 Ce O3 C7 . 1_455 1_455 49.5(6) no
O7 Ce O3 C7 . 1_455 1_455 -12.4(5) no
O8 Ce O3 C7 . 1_455 1_455 119.4(5) no
O9 Ce O3 C7 . 1_455 1_455 54.3(5) no
N1 Ce O3 C7 . 1_455 1_455 -169.8(5) no
O4 Ce O1 C6 . 2_666 2_666 131.6(5) no
O5 Ce O1 C6 . 2_666 2_666 -154.8(4) no
O7 Ce O1 C6 . 2_666 2_666 -85.4(5) no
O8 Ce O1 C6 . 2_666 2_666 60.0(6) no
O9 Ce O1 C6 . 2_666 2_666 -54.6(5) no
N1 Ce O1 C6 . 2_666 2_666 73.5(5) no
O4 Ce O6 C8 . 2_667 2_667 -87.9(4) no
O5 Ce O6 C8 . 2_667 2_667 -5.9(3) no
O7 Ce O6 C8 . 2_667 2_667 86.3(4) no
O8 Ce O6 C8 . 2_667 2_667 -43.3(4) no
O9 Ce O6 C8 . 2_667 2_667 37.9(4) no
N1 Ce O6 C8 . 2_667 2_667 -130.9(3) no
Ce O1 C6 O2 2_666 . . -76.7(7) no
Ce O1 C6 C3 2_666 . . 101.7(5) no
Ce O3 C7 O4 1_655 . . -12.4(8) no
Ce O3 C7 C1 1_655 . . 168.6(3) no
Ce O4 C7 O3 . . . -174.5(3) no
Ce O4 C7 C1 . . . 4.5(6) no
Ce O5 C8 O6 . . . 174.3(4) no
Ce O5 C8 C8 . . 2_667 -4.7(6) no
Ce O6 C8 O5 2_667 . . 175.0(4) no
Ce O6 C8 C8 2_667 . 2_667 -6.0(5) no
Ce N1 C1 C4 . . . -169.4(3) no
Ce N1 C1 C7 . . . 10.5(5) no
C5 N1 C1 C4 . . . 1.7(6) no
C5 N1 C1 C7 . . . -178.4(4) no
Ce N1 C5 C2 . . . 168.0(3) no
C1 N1 C5 C2 . . . -2.7(7) no
N1 C1 C4 C3 . . . 1.0(6) no
C7 C1 C4 C3 . . . -178.8(4) no
N1 C1 C7 O3 . . . 169.2(4) no
N1 C1 C7 O4 . . . -9.8(6) no
C4 C1 C7 O3 . . . -11.0(6) no
C4 C1 C7 O4 . . . 170.0(4) no
C5 C2 C3 C4 . . . 2.0(6) no
C5 C2 C3 C6 . . . -177.4(4) no
C3 C2 C5 N1 . . . 0.9(7) no
C2 C3 C4 C1 . . . -2.8(7) no
C6 C3 C4 C1 . . . 176.5(4) no
C2 C3 C6 O1 . . . 27.1(6) no
C2 C3 C6 O2 . . . -154.4(5) no
C4 C3 C6 O1 . . . -152.3(4) no
C4 C3 C6 O2 . . . 26.3(6) no
O5 C8 C8 O5 . 2_667 2_667 -180.0(5) no
O5 C8 C8 O6 . 2_667 2_667 -0.9(6) no
O6 C8 C8 O5 . 2_667 2_667 0.9(6) no
O6 C8 C8 O6 . 2_667 2_667 180.0(4) no
